data_4075201
loop_
_publ_author_name
'Schumann, Herbert'
'Freckmann, Dominique M. M.'
'Dechert, Sebastian'

_publ_section_title
;
 Organometallic Compounds of the Lanthanides. 179.1Synthesis and
 Structural Characterization of a Mixed Alkyl (Benzhydryl,
 Trimethylsilylmethyl) Lutetium Complex
;
_journal_issue 10
_journal_name_full Organometallics
_journal_page_first 2696
_journal_paper_doi 10.1021/om0601201
_journal_volume 25
_journal_year 2006
_chemical_formula_moiety 'C29 H49 Lu O2 Si2'
_chemical_formula_sum 'C29 H49 Lu O2 Si2'
_chemical_formula_weight 660.83
_chemical_name_systematic
; 
 ? 
;
_space_group_IT_number 14
_symmetry_cell_setting monoclinic
_symmetry_space_group_name_Hall '-P 2yn'
_symmetry_space_group_name_H-M 'P 1 21/n 1'
_atom_sites_solution_hydrogens geom
_atom_sites_solution_primary direct
_atom_sites_solution_secondary difmap
_audit_creation_method SHELXL-97
_cell_angle_alpha 90.00
_cell_angle_beta 112.997(1)
_cell_angle_gamma 90.00
_cell_formula_units_Z 4
_cell_length_a 16.7997(3)
_cell_length_b 10.7730(2)
_cell_length_c 19.5836(1)
_cell_measurement_reflns_used 2414
_cell_measurement_temperature 173(2)
_cell_measurement_theta_max 27.50
_cell_measurement_theta_min 1.36
_cell_volume 3262.62(9)
_computing_cell_refinement 'SAINT (Siemens, 1995)'
_computing_data_collection 'SMART (Siemens, 1995)'
_computing_data_reduction 'SAINT (Siemens, 1995)'
_computing_molecular_graphics 'ZORTEP (Zsolnai & Huttner, 1994)'
_computing_publication_material 'SHELXL-97 (Sheldrick, 1997)'
_computing_structure_refinement 'SHELXL-97 (Sheldrick, 1997)'
_computing_structure_solution 'SHELXS-97 (Sheldrick, 1990)'
_diffrn_ambient_temperature 173(2)
_diffrn_measured_fraction_theta_full 0.995
_diffrn_measured_fraction_theta_max 0.995
_diffrn_measurement_device_type 'Siemens SMART CCD'
_diffrn_measurement_method \w
_diffrn_radiation_monochromator graphite
_diffrn_radiation_source 'fine-focus sealed tube'
_diffrn_radiation_type MoK\a
_diffrn_radiation_wavelength 0.71073
_diffrn_reflns_av_R_equivalents 0.0633
_diffrn_reflns_av_sigmaI/netI 0.0625
_diffrn_reflns_limit_h_max 15
_diffrn_reflns_limit_h_min -21
_diffrn_reflns_limit_k_max 13
_diffrn_reflns_limit_k_min -13
_diffrn_reflns_limit_l_max 25
_diffrn_reflns_limit_l_min -25
_diffrn_reflns_number 24143
_diffrn_reflns_theta_full 27.50
_diffrn_reflns_theta_max 27.50
_diffrn_reflns_theta_min 1.36
_diffrn_standards_decay_% 0
_diffrn_standards_interval_count 0
_diffrn_standards_interval_time 0
_diffrn_standards_number 0
_exptl_absorpt_coefficient_mu 3.120
_exptl_absorpt_correction_T_max 0.8819
_exptl_absorpt_correction_T_min 0.7248
_exptl_absorpt_correction_type multi-scan
_exptl_absorpt_process_details 'SADABS (Sheldrick, 1996)'
_exptl_crystal_colour colorless
_exptl_crystal_density_diffrn 1.345
_exptl_crystal_density_method 'not measured'
_exptl_crystal_description block
_exptl_crystal_F_000 1352
_exptl_crystal_size_max 0.40
_exptl_crystal_size_mid 0.32
_exptl_crystal_size_min 0.18
_refine_diff_density_max 1.271
_refine_diff_density_min -1.406
_refine_diff_density_rms 0.147
_refine_ls_extinction_method none
_refine_ls_goodness_of_fit_ref 1.003
_refine_ls_hydrogen_treatment constr
_refine_ls_matrix_type full
_refine_ls_number_parameters 313
_refine_ls_number_reflns 7444
_refine_ls_number_restraints 0
_refine_ls_restrained_S_all 1.003
_refine_ls_R_factor_all 0.0585
_refine_ls_R_factor_gt 0.0365
_refine_ls_shift/su_max 0.002
_refine_ls_shift/su_mean 0.000
_refine_ls_structure_factor_coef Fsqd
_refine_ls_weighting_details 'calc w=1/[\s^2^(Fo^2^)+(0.0324P)^2^+0.0000P] where P=(Fo^2^+2Fc^2^)/3'
_refine_ls_weighting_scheme calc
_refine_ls_wR_factor_gt 0.0709
_refine_ls_wR_factor_ref 0.0786
_reflns_number_gt 5679
_reflns_number_total 7444
_reflns_threshold_expression >2sigma(I)
_cod_data_source_file om0601201si20060207_055756.cif
_cod_data_source_block 2
_cod_database_code 4075201

loop_
_symmetry_equiv_pos_as_xyz
'x, y, z'
'-x+1/2, y+1/2, -z+1/2'
'-x, -y, -z'
'x-1/2, -y-1/2, z-1/2'

loop_
_atom_site_label
_atom_site_type_symbol
_atom_site_fract_x
_atom_site_fract_y
_atom_site_fract_z
_atom_site_U_iso_or_equiv
_atom_site_adp_type
_atom_site_occupancy
_atom_site_symmetry_multiplicity
_atom_site_calc_flag
_atom_site_refinement_flags
Lu Lu 0.474692(11) 0.389527(15) 0.745624(9) 0.02318(6) Uani 1 1 d .
Si1 Si 0.45962(9) 0.27134(12) 0.55344(7) 0.0349(3) Uani 1 1 d .
Si2 Si 0.66889(10) 0.58345(13) 0.82330(8) 0.0437(3) Uani 1 1 d .
O1 O 0.3911(2) 0.5615(3) 0.69399(16) 0.0348(7) Uani 1 1 d .
O2 O 0.5544(2) 0.2176(3) 0.80247(15) 0.0335(7) Uani 1 1 d .
C1 C 0.3507(3) 0.3289(4) 0.7744(2) 0.0278(9) Uani 1 1 d .
H1 H 0.3189 0.4051 0.7744 0.080 Uiso 1 1 calc R
C2 C 0.2994(3) 0.2610(4) 0.7070(2) 0.0270(9) Uani 1 1 d .
C3 C 0.3202(3) 0.1428(4) 0.6884(3) 0.0377(11) Uani 1 1 d .
H3 H 0.3695 0.1030 0.7210 0.080 Uiso 1 1 calc R
C4 C 0.2689(4) 0.0834(4) 0.6225(3) 0.0437(13) Uani 1 1 d .
H4 H 0.2837 0.0041 0.6128 0.080 Uiso 1 1 calc R
C5 C 0.1966(4) 0.1405(4) 0.5717(3) 0.0431(12) Uani 1 1 d .
H5 H 0.1617 0.1002 0.5283 0.080 Uiso 1 1 calc R
C6 C 0.1771(3) 0.2604(4) 0.5872(3) 0.0421(12) Uani 1 1 d .
H6 H 0.1297 0.3016 0.5530 0.080 Uiso 1 1 calc R
C7 C 0.2271(3) 0.3185(4) 0.6524(2) 0.0336(10) Uani 1 1 d .
H7 H 0.2126 0.3987 0.6609 0.080 Uiso 1 1 calc R
C8 C 0.3807(3) 0.2773(4) 0.8494(2) 0.0276(9) Uani 1 1 d .
C9 C 0.4102(3) 0.3610(4) 0.9096(3) 0.0357(10) Uani 1 1 d .
H9 H 0.4110 0.4454 0.8999 0.080 Uiso 1 1 calc R
C10 C 0.4379(3) 0.3221(5) 0.9827(3) 0.0446(12) Uani 1 1 d .
H10 H 0.4552 0.3804 1.0207 0.080 Uiso 1 1 calc R
C11 C 0.4400(3) 0.1969(5) 0.9993(3) 0.0460(13) Uani 1 1 d .
H11 H 0.4593 0.1703 1.0483 0.080 Uiso 1 1 calc R
C12 C 0.4131(3) 0.1126(4) 0.9420(3) 0.0405(11) Uani 1 1 d .
H12 H 0.4143 0.0283 0.9526 0.080 Uiso 1 1 calc R
C13 C 0.3840(3) 0.1512(4) 0.8685(2) 0.0337(10) Uani 1 1 d .
H13 H 0.3664 0.0920 0.8310 0.080 Uiso 1 1 calc R
C14 C 0.5091(3) 0.3575(4) 0.6418(2) 0.0320(10) Uani 1 1 d .
H14A H 0.5149 0.4411 0.6260 0.080 Uiso 1 1 calc R
H14B H 0.5675 0.3249 0.6632 0.080 Uiso 1 1 calc R
C15 C 0.4599(4) 0.0987(4) 0.5682(3) 0.0562(15) Uani 1 1 d .
H15A H 0.5185 0.0697 0.5910 0.080 Uiso 1 1 calc R
H15B H 0.4314 0.0581 0.5213 0.080 Uiso 1 1 calc R
H15C H 0.4300 0.0803 0.5999 0.080 Uiso 1 1 calc R
C16 C 0.3457(3) 0.3215(5) 0.5019(3) 0.0497(13) Uani 1 1 d .
H16A H 0.3130 0.3070 0.5318 0.080 Uiso 1 1 calc R
H16B H 0.3208 0.2750 0.4566 0.080 Uiso 1 1 calc R
H16C H 0.3444 0.4084 0.4906 0.080 Uiso 1 1 calc R
C17 C 0.5161(4) 0.2973(5) 0.4897(3) 0.0529(14) Uani 1 1 d .
H17A H 0.5148 0.3841 0.4782 0.080 Uiso 1 1 calc R
H17B H 0.4877 0.2510 0.4448 0.080 Uiso 1 1 calc R
H17C H 0.5751 0.2703 0.5132 0.080 Uiso 1 1 calc R
C18 C 0.5752(3) 0.5158(4) 0.8359(2) 0.0363(10) Uani 1 1 d .
H18A H 0.5431 0.5843 0.8448 0.080 Uiso 1 1 calc R
H18B H 0.5977 0.4676 0.8813 0.080 Uiso 1 1 calc R
C19 C 0.7418(4) 0.4598(6) 0.8163(4) 0.082(2) Uani 1 1 d .
H19A H 0.7584 0.4073 0.8592 0.080 Uiso 1 1 calc R
H19B H 0.7925 0.4968 0.8135 0.080 Uiso 1 1 calc R
H19C H 0.7124 0.4113 0.7725 0.080 Uiso 1 1 calc R
C20 C 0.6334(5) 0.6788(6) 0.7367(3) 0.075(2) Uani 1 1 d .
H20A H 0.6823 0.7220 0.7344 0.080 Uiso 1 1 calc R
H20B H 0.5907 0.7378 0.7369 0.080 Uiso 1 1 calc R
H20C H 0.6090 0.6255 0.6943 0.080 Uiso 1 1 calc R
C21 C 0.7346(4) 0.6889(6) 0.9019(3) 0.083(2) Uani 1 1 d .
H21A H 0.7594 0.6414 0.9468 0.080 Uiso 1 1 calc R
H21B H 0.6980 0.7524 0.9081 0.080 Uiso 1 1 calc R
H21C H 0.7800 0.7265 0.8907 0.080 Uiso 1 1 calc R
C22 C 0.3616(4) 0.6498(4) 0.7361(3) 0.0401(12) Uani 1 1 d .
H22A H 0.4003 0.6501 0.7881 0.080 Uiso 1 1 calc R
H22B H 0.3037 0.6293 0.7322 0.080 Uiso 1 1 calc R
C23 C 0.3626(4) 0.7723(4) 0.7009(3) 0.0473(13) Uani 1 1 d .
H23A H 0.4202 0.8079 0.7200 0.080 Uiso 1 1 calc R
H23B H 0.3229 0.8303 0.7090 0.080 Uiso 1 1 calc R
C24 C 0.3331(4) 0.7393(4) 0.6188(3) 0.0514(14) Uani 1 1 d .
H24A H 0.2715 0.7530 0.5929 0.080 Uiso 1 1 calc R
H24B H 0.3636 0.7889 0.5954 0.080 Uiso 1 1 calc R
C25 C 0.3548(4) 0.6036(4) 0.6179(3) 0.0524(14) Uani 1 1 d .
H25A H 0.3030 0.5566 0.5897 0.080 Uiso 1 1 calc R
H25B H 0.3962 0.5924 0.5951 0.080 Uiso 1 1 calc R
C26 C 0.5969(3) 0.2015(4) 0.8829(2) 0.0372(11) Uani 1 1 d .
H26A H 0.5587 0.2253 0.9071 0.080 Uiso 1 1 calc R
H26B H 0.6494 0.2507 0.9031 0.080 Uiso 1 1 calc R
C27 C 0.6173(4) 0.0640(5) 0.8925(3) 0.0530(14) Uani 1 1 d .
H27A H 0.6665 0.0477 0.9384 0.080 Uiso 1 1 calc R
H27B H 0.5680 0.0167 0.8921 0.080 Uiso 1 1 calc R
C28 C 0.6375(6) 0.0341(6) 0.8276(3) 0.097(3) Uani 1 1 d .
H28A H 0.6249 -0.0523 0.8138 0.080 Uiso 1 1 calc R
H28B H 0.6980 0.0497 0.8382 0.080 Uiso 1 1 calc R
C29 C 0.5814(5) 0.1167(5) 0.7677(3) 0.073(2) Uani 1 1 d .
H29A H 0.6131 0.1486 0.7393 0.080 Uiso 1 1 calc R
H29B H 0.5314 0.0714 0.7344 0.080 Uiso 1 1 calc R

loop_
_atom_site_aniso_label
_atom_site_aniso_U_11
_atom_site_aniso_U_22
_atom_site_aniso_U_33
_atom_site_aniso_U_23
_atom_site_aniso_U_13
_atom_site_aniso_U_12
Lu 0.02614(9) 0.02299(9) 0.02192(9) 0.00063(7) 0.01104(7) 0.00138(8)
Si1 0.0298(7) 0.0490(8) 0.0274(6) -0.0046(5) 0.0129(6) 0.0045(6)
Si2 0.0352(8) 0.0490(9) 0.0422(7) -0.0017(6) 0.0098(7) -0.0110(6)
O1 0.050(2) 0.0301(15) 0.0347(16) 0.0088(13) 0.0275(17) 0.0129(14)
O2 0.0355(19) 0.0365(17) 0.0239(14) 0.0036(12) 0.0065(15) 0.0100(14)
C1 0.029(2) 0.022(2) 0.034(2) 0.0074(17) 0.014(2) 0.0005(17)
C2 0.025(2) 0.026(2) 0.035(2) 0.0098(17) 0.017(2) -0.0029(17)
C3 0.044(3) 0.027(2) 0.042(3) 0.0089(18) 0.016(2) 0.0052(19)
C4 0.065(4) 0.026(2) 0.042(3) 0.0004(19) 0.025(3) -0.003(2)
C5 0.055(3) 0.038(3) 0.032(2) -0.0001(19) 0.012(3) -0.011(2)
C6 0.041(3) 0.045(3) 0.037(3) 0.011(2) 0.011(2) 0.000(2)
C7 0.034(3) 0.032(2) 0.034(2) 0.0065(19) 0.013(2) 0.0064(19)
C8 0.018(2) 0.027(2) 0.038(2) 0.0054(18) 0.012(2) 0.0014(16)
C9 0.034(3) 0.034(3) 0.041(3) 0.0011(19) 0.017(2) -0.0001(19)
C10 0.045(3) 0.049(3) 0.039(3) -0.002(2) 0.015(3) -0.001(2)
C11 0.043(3) 0.058(3) 0.034(3) 0.011(2) 0.012(3) -0.001(2)
C12 0.035(3) 0.038(2) 0.043(3) 0.014(2) 0.010(2) -0.001(2)
C13 0.030(2) 0.031(2) 0.036(2) 0.0064(18) 0.009(2) -0.0041(18)
C14 0.037(3) 0.035(2) 0.026(2) 0.0020(17) 0.013(2) 0.0045(18)
C15 0.072(4) 0.054(3) 0.045(3) -0.015(2) 0.025(3) 0.000(3)
C16 0.031(3) 0.068(4) 0.043(3) -0.009(3) 0.005(3) -0.002(3)
C17 0.048(3) 0.083(4) 0.034(3) 0.004(3) 0.023(3) 0.015(3)
C18 0.037(3) 0.038(3) 0.035(2) -0.005(2) 0.014(2) -0.004(2)
C19 0.045(4) 0.105(5) 0.104(6) -0.002(4) 0.036(4) 0.007(4)
C20 0.084(5) 0.065(4) 0.067(4) 0.012(3) 0.021(4) -0.035(4)
C21 0.059(5) 0.095(5) 0.076(4) -0.017(4) 0.007(4) -0.031(4)
C22 0.052(3) 0.038(3) 0.041(3) 0.005(2) 0.030(3) 0.017(2)
C23 0.060(4) 0.033(3) 0.060(3) 0.011(2) 0.035(3) 0.011(2)
C24 0.065(4) 0.045(3) 0.057(3) 0.021(2) 0.038(3) 0.022(3)
C25 0.074(4) 0.048(3) 0.041(3) 0.015(2) 0.029(3) 0.023(3)
C26 0.038(3) 0.043(3) 0.028(2) 0.0059(19) 0.009(2) 0.008(2)
C27 0.057(4) 0.048(3) 0.047(3) 0.017(2) 0.012(3) 0.010(3)
C28 0.151(8) 0.067(5) 0.066(4) 0.019(3) 0.035(5) 0.066(5)
C29 0.113(6) 0.058(3) 0.045(3) 0.003(3) 0.029(4) 0.052(4)

loop_
_atom_type_symbol
_atom_type_description
_atom_type_scat_dispersion_real
_atom_type_scat_dispersion_imag
_atom_type_scat_source
C C 0.0033 0.0016 'International Tables Vol C Tables 4.2.6.8 and 6.1.1.4'
H H 0.0000 0.0000 'International Tables Vol C Tables 4.2.6.8 and 6.1.1.4'
O O 0.0106 0.0060 'International Tables Vol C Tables 4.2.6.8 and 6.1.1.4'
Si Si 0.0817 0.0704 'International Tables Vol C Tables 4.2.6.8 and 6.1.1.4'
Lu Lu -0.4720 5.8584 'International Tables Vol C Tables 4.2.6.8 and 6.1.1.4'

loop_
_geom_angle_atom_site_label_1
_geom_angle_atom_site_label_2
_geom_angle_atom_site_label_3
_geom_angle
O2 Lu O1 176.50(10)
O2 Lu C18 89.44(14)
O1 Lu C18 90.04(14)
O2 Lu C14 90.40(12)
O1 Lu C14 92.99(12)
C18 Lu C14 112.96(16)
O2 Lu C1 93.47(12)
O1 Lu C1 83.58(12)
C18 Lu C1 114.09(14)
C14 Lu C1 132.81(15)
C14 Si1 C17 113.0(2)
C14 Si1 C16 110.7(2)
C17 Si1 C16 106.2(2)
C14 Si1 C15 112.3(2)
C17 Si1 C15 106.3(2)
C16 Si1 C15 108.1(3)
C18 Si2 C19 110.6(3)
C18 Si2 C20 110.7(3)
C19 Si2 C20 108.3(3)
C18 Si2 C21 112.9(3)
C19 Si2 C21 107.5(3)
C20 Si2 C21 106.7(3)
C25 O1 C22 106.1(3)
C25 O1 Lu 130.1(3)
C22 O1 Lu 123.8(2)
C29 O2 C26 107.8(3)
C29 O2 Lu 127.4(3)
C26 O2 Lu 124.3(2)
C2 C1 C8 124.6(3)
C2 C1 Lu 100.4(2)
C8 C1 Lu 110.0(3)
C3 C2 C7 115.4(4)
C3 C2 C1 124.7(4)
C7 C2 C1 119.7(4)
C4 C3 C2 121.9(5)
C5 C4 C3 120.9(4)
C4 C5 C6 118.2(5)
C7 C6 C5 120.9(5)
C6 C7 C2 122.5(4)
C13 C8 C9 115.5(4)
C13 C8 C1 126.6(4)
C9 C8 C1 117.9(4)
C10 C9 C8 122.5(4)
C9 C10 C11 120.3(5)
C12 C11 C10 118.7(4)
C11 C12 C13 121.2(4)
C12 C13 C8 121.8(4)
Si1 C14 Lu 135.4(2)
Si2 C18 Lu 122.1(2)
O1 C22 C23 104.2(3)
C22 C23 C24 102.9(4)
C25 C24 C23 104.9(4)
O1 C25 C24 107.4(4)
O2 C26 C27 104.0(4)
C28 C27 C26 102.9(4)
C27 C28 C29 105.3(5)
O2 C29 C28 107.3(4)

loop_
_geom_bond_atom_site_label_1
_geom_bond_atom_site_label_2
_geom_bond_distance
Lu O2 2.301(3)
Lu O1 2.306(3)
Lu C18 2.344(4)
Lu C14 2.346(4)
Lu C1 2.449(4)
Si1 C14 1.851(4)
Si1 C17 1.861(5)
Si1 C16 1.862(5)
Si1 C15 1.882(5)
Si2 C18 1.836(5)
Si2 C19 1.851(6)
Si2 C20 1.870(6)
Si2 C21 1.884(6)
O1 C25 1.445(5)
O1 C22 1.467(5)
O2 C29 1.448(5)
O2 C26 1.463(5)
C1 C2 1.460(6)
C1 C8 1.464(5)
C2 C3 1.405(6)
C2 C7 1.410(6)
C3 C4 1.396(7)
C4 C5 1.378(7)
C5 C6 1.394(6)
C6 C7 1.374(6)
C8 C13 1.404(5)
C8 C9 1.412(6)
C9 C10 1.385(6)
C10 C11 1.385(7)
C11 C12 1.375(7)
C12 C13 1.391(6)
C22 C23 1.493(6)
C23 C24 1.529(7)
C24 C25 1.508(6)
C26 C27 1.515(6)
C27 C28 1.472(8)
C28 C29 1.481(8)
